data_1506643
loop_
_publ_author_name
'Cren, Sylvaine'
'Wilson, Claire'
'Thomas, Neil R.'

_publ_contact_author 'Neil R. Thomas'
_publ_section_title
;
 A rapid synthesis of hexofuranose-like iminosugars using ring-closing
 metathesis.
;
_journal_issue 16
_journal_name_full 'Organic letters'
_journal_page_first 3521
_journal_page_last 3523
_journal_paper_doi 10.1021/ol051232b
_journal_volume 7
_journal_year 2005
_chemical_absolute_configuration syn
_chemical_formula_sum 'C14 H25 N O5'
_chemical_formula_weight 287.35
_chemical_name_systematic
; 
 ? 
;
_space_group_IT_number 19
_symmetry_cell_setting orthorhombic
_symmetry_space_group_name_Hall 'P 2ac 2ab'
_symmetry_space_group_name_H-M 'P 21 21 21'
_atom_sites_solution_hydrogens 'geom, except OH from delta-F'
_atom_sites_solution_primary direct
_atom_sites_solution_secondary difmap
_audit_creation_method SHELXL-97
_cell_angle_alpha 90.00
_cell_angle_beta 90.00
_cell_angle_gamma 90.00
_cell_formula_units_Z 4
_cell_length_a 6.2361(12)
_cell_length_b 9.666(2)
_cell_length_c 25.314(5)
_cell_measurement_reflns_used 4076
_cell_measurement_temperature 150(2)
_cell_measurement_theta_max 27.5
_cell_measurement_theta_min 2.25
_cell_volume 1525.9(5)
_computing_cell_refinement 'Bruker SAINT version 6.36a (Bruker, 2000)'
_computing_data_collection 'Bruker SMART version 5.625 (Bruker, 2001)'
_computing_data_reduction 'Bruker SAINT; Bruker SHELXTL (Bruker, 2001)'
_computing_publication_material 'enCIFer(Allen et al.,2004);PLATON(Spek,2003)'
_computing_structure_refinement 'SHELXL-97 (Sheldrick, 1997)'
_computing_structure_solution 'SHELXS-97 (Sheldrick, 1990)'
_diffrn_ambient_temperature 150(2)
_diffrn_measured_fraction_theta_full 0.991
_diffrn_measured_fraction_theta_max 0.990
_diffrn_measurement_device_type 'Bruker SMART APEX CCD area detector'
_diffrn_measurement_method /w
_diffrn_radiation_monochromator graphite
_diffrn_radiation_source 'normal-focus sealed tube'
_diffrn_radiation_type MoK\a
_diffrn_radiation_wavelength 0.71073
_diffrn_reflns_av_R_equivalents 0.034
_diffrn_reflns_av_sigmaI/netI 0.0308
_diffrn_reflns_limit_h_max 5
_diffrn_reflns_limit_h_min -8
_diffrn_reflns_limit_k_max 12
_diffrn_reflns_limit_k_min -12
_diffrn_reflns_limit_l_max 32
_diffrn_reflns_limit_l_min -25
_diffrn_reflns_number 7657
_diffrn_reflns_theta_full 27.50
_diffrn_reflns_theta_max 27.53
_diffrn_reflns_theta_min 2.26
_diffrn_standards_decay_% 0
_diffrn_standards_number 0
_exptl_absorpt_coefficient_mu 0.094
_exptl_absorpt_correction_T_max 1.000
_exptl_absorpt_correction_T_min 0.738
_exptl_absorpt_correction_type multi-scan
_exptl_absorpt_process_details 'Bruker SADABS v2.05'
_exptl_crystal_colour colourless
_exptl_crystal_density_diffrn 1.251
_exptl_crystal_density_method 'not measured'
_exptl_crystal_description block
_exptl_crystal_F_000 624
_exptl_crystal_size_max 0.63
_exptl_crystal_size_mid 0.48
_exptl_crystal_size_min 0.44
_refine_diff_density_max 0.442
_refine_diff_density_min -0.246
_refine_diff_density_rms 0.066
_refine_ls_extinction_method none
_refine_ls_goodness_of_fit_ref 1.165
_refine_ls_hydrogen_treatment 'riding model, OH as rigid rotor'
_refine_ls_matrix_type full
_refine_ls_number_parameters 182
_refine_ls_number_reflns 2025
_refine_ls_number_restraints 0
_refine_ls_restrained_S_all 1.165
_refine_ls_R_factor_all 0.0590
_refine_ls_R_factor_gt 0.0536
_refine_ls_shift/su_max 0.002
_refine_ls_shift/su_mean 0.000
_refine_ls_structure_factor_coef Fsqd
_refine_ls_weighting_details 'calc w=1/[\s^2^(Fo^2^)+(0.0779P)^2^+0.5869P] where P=(Fo^2^+2Fc^2^)/3'
_refine_ls_weighting_scheme calc
_refine_ls_wR_factor_gt 0.1374
_refine_ls_wR_factor_ref 0.1419
_reflns_number_gt 1850
_reflns_number_total 2025
_reflns_threshold_expression >2\s(I)
_cod_data_source_file ol051232bsi20050525_011438.cif
_cod_data_source_block tbopyo
_cod_depositor_comments
;
The following automatic conversions were performed:

'_symmetry_cell_setting' value 'Orthorhombic' changed to
'orthorhombic' according to
/home/saulius/struct/CIF-dictionaries/cif_core.dic dictionary named
'cif_core.dic' version 2.4.1 from 2010-06-29.

Automatic conversion script
Id: cif_fix_values 1715 2011-07-08 13:25:40Z adriana 
;
_cod_database_code 1506643

loop_
_symmetry_equiv_pos_as_xyz
'x, y, z'
'-x+1/2, -y, z+1/2'
'-x, y+1/2, -z+1/2'
'x+1/2, -y+1/2, -z'

loop_
_atom_site_label
_atom_site_type_symbol
_atom_site_fract_x
_atom_site_fract_y
_atom_site_fract_z
_atom_site_U_iso_or_equiv
_atom_site_adp_type
_atom_site_occupancy
_atom_site_symmetry_multiplicity
_atom_site_calc_flag
_atom_site_refinement_flags
N1 N 0.5406(4) -0.0029(2) -0.13270(8) 0.0173(5) Uani 1 1 d .
C1' C 0.4840(4) 0.0773(3) -0.01220(11) 0.0204(6) Uani 1 1 d .
H1'A H 0.5182 0.1580 -0.0355 0.025 Uiso 1 1 calc R
O1' O 0.3174(3) 0.1154(2) 0.02405(7) 0.0236(4) Uani 1 1 d .
C2' C 0.6776(5) 0.0460(4) 0.02336(11) 0.0288(7) Uani 1 1 d .
H2'A H 0.7036 -0.0549 0.0257 0.035 Uiso 1 1 calc R
H2'B H 0.8086 0.0917 0.0098 0.035 Uiso 1 1 calc R
O2' O 0.6177(3) 0.1011(2) 0.07358(8) 0.0292(5) Uani 1 1 d .
C2 C 0.3270(4) 0.0604(3) -0.12981(10) 0.0197(5) Uani 1 1 d .
H2A H 0.2441 0.0430 -0.1625 0.024 Uiso 1 1 calc R
H2B H 0.3369 0.1614 -0.1238 0.024 Uiso 1 1 calc R
C3 C 0.2255(4) -0.0128(3) -0.08241(10) 0.0187(5) Uani 1 1 d .
H3A H 0.1186 0.0480 -0.0643 0.022 Uiso 1 1 calc R
O3 O 0.1338(3) -0.1414(2) -0.09668(8) 0.0245(5) Uani 1 1 d .
H3 H 0.0402 -0.1289 -0.1201 0.037 Uiso 1 1 calc R
C4 C 0.4156(4) -0.0455(3) -0.04637(10) 0.0183(5) Uani 1 1 d .
H4A H 0.3805 -0.1265 -0.0234 0.022 Uiso 1 1 calc R
C5 C 0.5913(4) -0.0854(3) -0.08580(9) 0.0187(5) Uani 1 1 d .
H5A H 0.7351 -0.0619 -0.0719 0.022 Uiso 1 1 calc R
H5B H 0.5863 -0.1856 -0.0939 0.022 Uiso 1 1 calc R
C6 C 0.3913(5) 0.0883(3) 0.07650(11) 0.0233(6) Uani 1 1 d .
C7 C 0.3066(6) 0.1990(3) 0.11289(12) 0.0319(7) Uani 1 1 d .
H7A H 0.3550 0.2898 0.1005 0.048 Uiso 1 1 calc R
H7B H 0.3603 0.1828 0.1487 0.048 Uiso 1 1 calc R
H7C H 0.1495 0.1962 0.1130 0.048 Uiso 1 1 calc R
C8 C 0.3224(7) -0.0555(3) 0.09331(13) 0.0361(8) Uani 1 1 d .
H8A H 0.3810 -0.1238 0.0686 0.054 Uiso 1 1 calc R
H8B H 0.1655 -0.0611 0.0932 0.054 Uiso 1 1 calc R
H8C H 0.3762 -0.0745 0.1290 0.054 Uiso 1 1 calc R
O9 O 0.8419(3) -0.0674(2) -0.17607(7) 0.0232(4) Uani 1 1 d .
C9 C 0.6715(4) -0.0034(3) -0.17469(10) 0.0170(5) Uani 1 1 d .
O10 O 0.5948(3) 0.0751(2) -0.21396(7) 0.0213(4) Uani 1 1 d .
C10 C 0.7081(5) 0.0853(3) -0.26525(10) 0.0214(6) Uani 1 1 d .
C11 C 0.6936(7) -0.0524(3) -0.29323(12) 0.0365(8) Uani 1 1 d .
H11A H 0.5427 -0.0787 -0.2972 0.055 Uiso 1 1 calc R
H11B H 0.7688 -0.1230 -0.2725 0.055 Uiso 1 1 calc R
H11C H 0.7600 -0.0450 -0.3282 0.055 Uiso 1 1 calc R
C12 C 0.5810(7) 0.1947(4) -0.29417(13) 0.0462(10) Uani 1 1 d .
H12A H 0.4329 0.1631 -0.2987 0.069 Uiso 1 1 calc R
H12B H 0.6457 0.2113 -0.3289 0.069 Uiso 1 1 calc R
H12C H 0.5821 0.2807 -0.2736 0.069 Uiso 1 1 calc R
C13 C 0.9380(6) 0.1325(5) -0.25782(14) 0.0474(10) Uani 1 1 d .
H13A H 0.9396 0.2219 -0.2396 0.071 Uiso 1 1 calc R
H13B H 1.0071 0.1421 -0.2924 0.071 Uiso 1 1 calc R
H13C H 1.0160 0.0641 -0.2367 0.071 Uiso 1 1 calc R

loop_
_atom_site_aniso_label
_atom_site_aniso_U_11
_atom_site_aniso_U_22
_atom_site_aniso_U_33
_atom_site_aniso_U_23
_atom_site_aniso_U_13
_atom_site_aniso_U_12
N1 0.0184(11) 0.0234(10) 0.0100(10) 0.0007(8) -0.0001(8) 0.0023(9)
C1' 0.0212(13) 0.0268(13) 0.0133(12) -0.0010(10) 0.0022(10) -0.0002(11)
O1' 0.0271(10) 0.0344(10) 0.0094(9) -0.0005(8) 0.0009(8) 0.0080(9)
C2' 0.0231(14) 0.0455(17) 0.0177(14) -0.0102(13) -0.0016(12) 0.0008(14)
O2' 0.0281(11) 0.0469(13) 0.0128(9) -0.0076(9) -0.0021(8) 0.0000(10)
C2 0.0173(12) 0.0272(13) 0.0145(12) 0.0031(10) 0.0007(10) 0.0031(11)
C3 0.0165(12) 0.0259(13) 0.0136(12) -0.0021(10) -0.0001(10) 0.0037(10)
O3 0.0214(10) 0.0303(10) 0.0218(10) 0.0013(8) -0.0059(8) -0.0019(8)
C4 0.0184(12) 0.0247(12) 0.0118(11) -0.0004(10) 0.0011(10) 0.0002(11)
C5 0.0196(12) 0.0259(12) 0.0105(12) 0.0010(10) -0.0005(10) 0.0042(11)
C6 0.0284(14) 0.0299(14) 0.0116(12) 0.0002(10) -0.0001(11) 0.0031(12)
C7 0.0418(18) 0.0373(15) 0.0167(14) -0.0048(12) 0.0018(13) 0.0084(16)
C8 0.0474(19) 0.0326(15) 0.0283(16) 0.0078(13) 0.0053(15) 0.0031(16)
O9 0.0185(9) 0.0372(11) 0.0138(9) -0.0016(8) -0.0003(8) 0.0057(8)
C9 0.0174(11) 0.0214(11) 0.0124(12) -0.0051(9) -0.0015(10) -0.0009(11)
O10 0.0215(9) 0.0312(10) 0.0113(9) 0.0028(7) 0.0044(8) 0.0055(8)
C10 0.0237(13) 0.0308(13) 0.0096(11) 0.0014(10) 0.0047(10) -0.0011(12)
C11 0.056(2) 0.0379(17) 0.0157(14) -0.0034(12) 0.0089(15) -0.0024(18)
C12 0.057(2) 0.056(2) 0.0252(17) 0.0181(16) 0.0150(17) 0.026(2)
C13 0.041(2) 0.080(3) 0.0210(16) -0.0004(17) 0.0057(14) -0.030(2)

loop_
_atom_type_symbol
_atom_type_description
_atom_type_scat_dispersion_real
_atom_type_scat_dispersion_imag
_atom_type_scat_source
C C 0.0033 0.0016 'International Tables Vol C Tables 4.2.6.8 and 6.1.1.4'
H H 0.0000 0.0000 'International Tables Vol C Tables 4.2.6.8 and 6.1.1.4'
N N 0.0061 0.0033 'International Tables Vol C Tables 4.2.6.8 and 6.1.1.4'
O O 0.0106 0.0060 'International Tables Vol C Tables 4.2.6.8 and 6.1.1.4'

loop_
_geom_angle_atom_site_label_1
_geom_angle_atom_site_label_2
_geom_angle_atom_site_label_3
_geom_angle
C9 N1 C5 120.6(2)
C9 N1 C2 126.5(2)
C5 N1 C2 112.5(2)
O1' C1' C4 111.0(2)
O1' C1' C2' 104.2(2)
C4 C1' C2' 113.4(2)
C6 O1' C1' 108.3(2)
O2' C2' C1' 104.0(2)
C6 O2' C2' 105.9(2)
N1 C2 C3 102.8(2)
O3 C3 C2 111.9(2)
O3 C3 C4 106.5(2)
C2 C3 C4 104.0(2)
C1' C4 C3 113.2(2)
C1' C4 C5 111.4(2)
C3 C4 C5 102.6(2)
N1 C5 C4 103.7(2)
O2' C6 O1' 104.8(2)
O2' C6 C7 108.6(3)
O1' C6 C7 108.9(2)
O2' C6 C8 112.1(3)
O1' C6 C8 109.7(3)
C7 C6 C8 112.3(3)
O9 C9 O10 124.9(2)
O9 C9 N1 123.4(2)
O10 C9 N1 111.6(2)
C9 O10 C10 121.2(2)
O10 C10 C12 102.8(2)
O10 C10 C11 108.9(2)
C12 C10 C11 111.0(3)
O10 C10 C13 111.2(2)
C12 C10 C13 110.2(3)
C11 C10 C13 112.3(3)

loop_
_geom_bond_atom_site_label_1
_geom_bond_atom_site_label_2
_geom_bond_distance
N1 C9 1.340(3)
N1 C5 1.465(3)
N1 C2 1.467(3)
C1' O1' 1.434(3)
C1' C4 1.529(4)
C1' C2' 1.536(4)
O1' C6 1.430(3)
C2' O2' 1.428(3)
O2' C6 1.419(4)
C2 C3 1.530(4)
C3 O3 1.416(3)
C3 C4 1.529(4)
C4 C5 1.531(4)
C6 C7 1.507(4)
C6 C8 1.516(4)
O9 C9 1.230(3)
C9 O10 1.339(3)
O10 C10 1.481(3)
C10 C12 1.511(4)
C10 C11 1.511(4)
C10 C13 1.517(4)

loop_
_geom_hbond_atom_site_label_D
_geom_hbond_atom_site_label_H
_geom_hbond_atom_site_label_A
_geom_hbond_distance_DH
_geom_hbond_distance_HA
_geom_hbond_distance_DA
_geom_hbond_angle_DHA
_geom_hbond_site_symmetry_A
O3 H3 O9 0.84 1.97 2.804(3) 170.2 1_455

loop_
_geom_torsion_atom_site_label_1
_geom_torsion_atom_site_label_2
_geom_torsion_atom_site_label_3
_geom_torsion_atom_site_label_4
_geom_torsion
C4 C1' O1' C6 114.0(2)
C2' C1' O1' C6 -8.5(3)
O1' C1' C2' O2' -13.6(3)
C4 C1' C2' O2' -134.5(2)
C1' C2' O2' C6 30.9(3)
C9 N1 C2 C3 160.7(2)
C5 N1 C2 C3 -11.4(3)
N1 C2 C3 O3 -84.0(2)
N1 C2 C3 C4 30.6(3)
O1' C1' C4 C3 64.1(3)
C2' C1' C4 C3 -178.9(2)
O1' C1' C4 C5 179.1(2)
C2' C1' C4 C5 -64.0(3)
O3 C3 C4 C1' -159.7(2)
C2 C3 C4 C1' 81.9(3)
O3 C3 C4 C5 80.1(2)
C2 C3 C4 C5 -38.2(3)
C9 N1 C5 C4 175.1(2)
C2 N1 C5 C4 -12.3(3)
C1' C4 C5 N1 -90.6(2)
C3 C4 C5 N1 30.7(3)
C2' O2' C6 O1' -36.8(3)
C2' O2' C6 C7 -153.1(2)
C2' O2' C6 C8 82.2(3)
C1' O1' C6 O2' 27.8(3)
C1' O1' C6 C7 143.8(3)
C1' O1' C6 C8 -92.8(3)
C5 N1 C9 O9 -2.6(4)
C2 N1 C9 O9 -174.2(2)
C5 N1 C9 O10 178.3(2)
C2 N1 C9 O10 6.7(4)
O9 C9 O10 C10 3.5(4)
N1 C9 O10 C10 -177.3(2)
C9 O10 C10 C12 -173.8(3)
C9 O10 C10 C11 68.4(3)
C9 O10 C10 C13 -55.9(4)

loop_
_cod_related_entry_id
_cod_related_entry_database
_cod_related_entry_code
1 ChemSpider 9372027
